data_2105252
loop_
_publ_author_name
'Run\<cevski, Tom\<ce'
'Dinnebier, Robert E.'
'Magdysyuk, Oxana V.'
'P\"ollmann, Herbert'

_publ_section_title
;
 Crystal structures of calcium hemicarboaluminate and carbonated calcium
 hemicarboaluminate from synchrotron powder diffraction data
;
_journal_coeditor_code EB5017
_journal_issue 5
_journal_name_full 'Acta Crystallographica Section B'
_journal_page_first 493
_journal_page_last 500
_journal_paper_doi 10.1107/S010876811203042X
_journal_volume 68
_journal_year 2012
_chemical_formula_structural 'Ca2 Al1 (O H)6 OH (C O3)0.25 O2'
_chemical_formula_sum 'C0.25 Al Ca2 O9.25'
_chemical_formula_weight 258.13
_chemical_name_common 'Calcium hemicarboaluminate'
_chemical_name_systematic 'Tetracalcium dialuminium dodecahydroxide hemicarbonate hydroxide n-hydrate'
_space_group_IT_number 167
_symmetry_cell_setting trigonal
_symmetry_space_group_name_Hall '-R 3 2"c'
_symmetry_space_group_name_H-M 'R -3 c :H'
_cell_angle_alpha 90.
_cell_angle_beta 90.
_cell_angle_gamma 120.
_cell_formula_units_Z 6
_cell_length_a 5.77570(10)
_cell_length_b 5.77570(10)
_cell_length_c 48.812(2)
_cell_measurement_temperature 297.15
_cell_volume 1410.15(7)
_diffrn_ambient_temperature 297.15
_diffrn_measurement_device_type 'Synchrotron Diamond I11 (Great Britain)'
_diffrn_radiation_type Synchrotron
_diffrn_radiation_wavelength 0.8264(3)
_exptl_absorpt_coefficient_mu 2.008
_exptl_crystal_density_diffrn 1.824
_exptl_crystal_density_method 'not measured'
_exptl_crystal_F_000 771.0
_pd_block_diffractogram_id HccHc297K
_pd_char_colour white
_pd_proc_ls_prof_R_factor 0.02869
_pd_proc_ls_prof_wR_expected 0.00773
_pd_proc_ls_prof_wR_factor 0.04043
_refine_ls_goodness_of_fit_all 5.233
_refine_ls_hydrogen_treatment undef
_cod_data_source_file eb5017.cif
_cod_data_source_block Hc
_cod_depositor_comments
;
The following automatic conversions were performed:

'_geom_bond_publ_flag' value 'N' changed to 'n' according to
/home/saulius/struct/CIF-dictionaries/cif_core.dic dictionary named
'cif_core.dic' version 2.4.2 from 2011-04-26 (8
times).

'_geom_angle_publ_flag' value 'N' changed to 'n' according
to /home/saulius/struct/CIF-dictionaries/cif_core.dic dictionary
named 'cif_core.dic' version 2.4.2 from 2011-04-26 (20 times).

Automatic conversion script
Id: cif_fix_values 1891 2012-01-12 08:04:46Z andrius 
;
_cod_original_cell_volume 1410.14(7)
_cod_original_sg_symbol_H-M 'R -3 c'
_cod_database_code 2105252
_cod_database_fobs_code 2105252

loop_
_symmetry_equiv_pos_site_id
_symmetry_equiv_pos_as_xyz
1 'x, y, z'
2 '-y, x-y, z'
3 '-x+y, -x, z'
4 'y, x, -z+1/2'
5 'x-y, -y, -z+1/2'
6 '-x, -x+y, -z+1/2'
7 '-x, -y, -z'
8 'y, -x+y, -z'
9 'x-y, x, -z'
10 '-y, -x, z+1/2'
11 '-x+y, y, z+1/2'
12 'x, x-y, z+1/2'
13 'x+2/3, y+1/3, z+1/3'
14 '-y+2/3, x-y+1/3, z+1/3'
15 '-x+y+2/3, -x+1/3, z+1/3'
16 'y+2/3, x+1/3, -z+5/6'
17 'x-y+2/3, -y+1/3, -z+5/6'
18 '-x+2/3, -x+y+1/3, -z+5/6'
19 '-x+2/3, -y+1/3, -z+1/3'
20 'y+2/3, -x+y+1/3, -z+1/3'
21 'x-y+2/3, x+1/3, -z+1/3'
22 '-y+2/3, -x+1/3, z+5/6'
23 '-x+y+2/3, y+1/3, z+5/6'
24 'x+2/3, x-y+1/3, z+5/6'
25 'x+1/3, y+2/3, z+2/3'
26 '-y+1/3, x-y+2/3, z+2/3'
27 '-x+y+1/3, -x+2/3, z+2/3'
28 'y+1/3, x+2/3, -z+1/6'
29 'x-y+1/3, -y+2/3, -z+1/6'
30 '-x+1/3, -x+y+2/3, -z+1/6'
31 '-x+1/3, -y+2/3, -z+2/3'
32 'y+1/3, -x+y+2/3, -z+2/3'
33 'x-y+1/3, x+2/3, -z+2/3'
34 '-y+1/3, -x+2/3, z+1/6'
35 '-x+y+1/3, y+2/3, z+1/6'
36 'x+1/3, x-y+2/3, z+1/6'

loop_
_atom_site_type_symbol
_atom_site_label
_atom_site_fract_x
_atom_site_fract_y
_atom_site_fract_z
_atom_site_U_iso_or_equiv
_atom_site_thermal_displace_type
_atom_site_occupancy
_atom_site_symmetry_multiplicity
Al Al1 0 0 0 0.0127(7) Uiso 1 6
Ca Ca1 0.66667 0.33333 0.67796(4) 0.0214(4) Uiso 1 12
O O1 0.3012(3) 0.0484(4) 0.52040(6) 0.0224(5) Uiso 1 36
O O2 0.66667 0.33333 0.93875(8) 0.063(2) Uiso 1 12
O O3 0.219(2) 0 0.75 0.025(4) Uiso 0.25 18
O O4 0.565 0.474 0.094 0.025(7) Uiso 0.08333 36
C C1 0.66667 0.33333 0.08333 0.025(4) Uiso 0.25 6

loop_
_geom_angle_atom_site_label_1
_geom_angle_atom_site_label_2
_geom_angle_atom_site_label_3
_geom_angle_site_symmetry_1
_geom_angle_site_symmetry_3
_geom_angle
_geom_angle_publ_flag
O1 Al1 O1 4_555 10_554 180.0 n
O1 Al1 O1 5_555 11_554 180.0 n
O1 Al1 O1 6_555 12_554 180.0 n
O1 Ca1 O1 28_546 35_655 148.60(8) n
O1 Ca1 O1 29_556 36_545 148.60(8) n
O1 Ca1 O1 30_656 34_555 148.60(8) n
O1 Ca1 O2 29_556 31_656 128.85(6) n
O1 Ca1 O1 28_546 34_555 86.29(9) n
O1 Ca1 O1 29_556 35_655 86.29(9) n
O1 Ca1 O1 30_656 36_545 86.29(9) n
O1 Ca1 O1 34_555 35_655 116.50(5) n
O1 Ca1 O1 34_555 36_545 116.50(5) n
O1 Ca1 O1 35_655 36_545 116.50(5) n
O1 Ca1 O2 34_555 31_656 79.08(8) n
O1 Ca1 O2 35_655 31_656 79.08(8) n
O1 Ca1 O2 36_545 31_656 79.08(8) n
O3 C1 O3 13_554 14_554 120.0 n
O3 C1 O3 13_554 15_554 120.0 n
O3 C1 O3 14_554 15_554 120.0 n
O3 O3 O3 2_555 3_555 60 n

loop_
_geom_bond_atom_site_label_1
_geom_bond_atom_site_label_2
_geom_bond_site_symmetry_2
_geom_bond_distance
_geom_bond_publ_flag
Ca1 O1 34_555 2.346(3) n
Ca1 O1 30_656 2.467(3) n
Ca1 O2 31_656 2.439(4) n
Al1 O1 4_555 1.900(3) n
C1 O3 13_554 1.265(9) n
C1 O4 . 1.324 n
O3 O4 27_555 0.745(3) n
O4 O4 30_655 1.456 n
